data_7708578
loop_
_publ_author_name
'Otsuka, Hiroki'
'Kobayashi, Atsushi'
'Yoshida, Masaki'
'Kato, Masako'

_publ_section_title
;
 Carbazole modification of Ruthenium Bipyridine--dicarboxylate Oxygen
 Evolution Molecular Catalyst
;
_journal_name_full 'Dalton Transactions'
_journal_paper_doi 10.1039/D1DT02824C
_journal_year 2021
_chemical_formula_moiety 'C46 H30 N6 O4 Ru, 2(C H2 Cl2)'
_chemical_formula_sum 'C48 H34 Cl4 N6 O4 Ru'
_chemical_formula_weight 1001.68
_space_group_crystal_system monoclinic
_space_group_IT_number 14
_space_group_name_Hall '-P 2yn'
_space_group_name_H-M_alt 'P 1 21/n 1'
_atom_sites_solution_hydrogens geom
_atom_sites_solution_primary dual
_audit_creation_date 2021-08-18
_audit_creation_method
;
Olex2 1.3
(compiled Nov 21 2019 18:26:39 for OlexSys, GUI svn.r6003)
;
_audit_update_record
;
2021-08-18 deposited with the CCDC.	2021-10-15 downloaded from the CCDC.
;
_cell_angle_alpha 90
_cell_angle_beta 93.8950(10)
_cell_angle_gamma 90
_cell_formula_units_Z 4
_cell_length_a 8.08230(10)
_cell_length_b 25.8123(5)
_cell_length_c 20.3078(3)
_cell_measurement_reflns_used 10045
_cell_measurement_temperature 150
_cell_measurement_theta_max 76.9550
_cell_measurement_theta_min 2.7650
_cell_volume 4226.88(12)
_computing_cell_refinement 'CrysAlisPro 1.171.39.45h (Rigaku OD, 2018)'
_computing_data_collection 'CrysAlisPro 1.171.39.45h (Rigaku OD, 2018)'
_computing_data_reduction 'CrysAlisPro 1.171.39.45h (Rigaku OD, 2018)'
_computing_molecular_graphics 'Olex2 1.3 (Dolomanov et al., 2009)'
_computing_publication_material 'Olex2 1.3 (Dolomanov et al., 2009)'
_computing_structure_refinement 'SHELXL 2018/3 (Sheldrick, 2015)'
_computing_structure_solution 'SHELXT 2018/2 (Sheldrick, 2018)'
_diffrn_ambient_temperature 150
_diffrn_detector 'CCD plate'
_diffrn_detector_type HyPix
_diffrn_measured_fraction_theta_full 0.999
_diffrn_measured_fraction_theta_max 0.961
_diffrn_measurement_details
;
List of Runs (angles in degrees, time in seconds):

  # Type    Start    End  Width  t~exp~   \w     \q     \k     \f   Frames
#--------------------------------------------------------------------------
  1  \w    -75.00 -50.00   0.50    2.71    --  -46.37 123.00-153.00   50
  2  \w    -87.00 -62.00   0.50    6.72    --  -84.50 123.00-153.00   50
  3  \w   -133.00 -23.00   0.50    6.72    --  -84.50 149.00   9.00  220
  4  \w    -72.00  -9.00   0.50    6.72    --  -84.50  19.00  90.00  126
  5  \w   -130.00-105.00   0.50    6.72    --  -84.50-149.00 -36.00   50
  6  \w     36.00  83.00   0.50    2.71    --   46.37-123.00 126.00   94
  7  \w     66.00 103.00   0.50    6.72    --  108.56-123.00 126.00   74
  8  \w     36.00  69.00   0.50    6.72    --  108.56 -37.00  60.00   66
  9  \w     38.00  69.00   0.50    6.72    --  108.56 -37.00   0.00   62
 10  \w     38.00  67.00   0.50    6.72    --  108.56 -37.00 -30.00   58
 11  \w     36.00  62.00   0.50    6.72    --  108.56 -37.00 -90.00   52
 12  \w     36.00  68.00   0.50    6.72    --  108.56 -37.00-120.00   64
 13  \w     41.00  76.00   0.50    6.72    --  108.56 -19.00 -90.00   70
 14  \w     36.00 131.00   0.50    6.72    --  108.56 -77.00 -90.00  190
 15  \w     85.00 129.00   0.50    6.72    --  108.56-149.00 -36.00   88
 16  \w     43.00 132.00   0.50    6.72    --  108.56 -77.00 120.00  178
 17  \w     44.00  69.00   0.50    6.72    --  108.56 -37.00  90.00   50
 18  \w     36.00  61.00   0.50    6.72    --  108.56 -37.00 -60.00   50
 19  \w     35.00  68.00   0.50    6.72    --  108.56 -19.00-120.00   66
 20  \w     23.00 117.00   0.50    2.71    --   46.37  77.00 -90.00  188
 21  \w     79.00 118.00   0.50    2.71    --   46.37 123.00-153.00   78
 22  \w     85.00 111.00   0.50    2.71    --   46.37  57.00-150.00   52
 23  \w    101.00 126.00   0.50    6.72    --  108.56 123.00-153.00   50
 24  \w     62.00  87.00   0.50    2.71    --   46.37 149.00   9.00   50
 25  \w     64.00 122.00   0.50    6.72    --  108.56 149.00   9.00  116
 26  \w     33.00  77.00   0.50    2.71    --   46.37  57.00-150.00   88
;
_diffrn_measurement_device 'four-circle diffractometer'
_diffrn_measurement_device_type 'XtaLAB Synergy, Single source at home/near, HyPix'
_diffrn_measurement_method '\w scans'
_diffrn_orient_matrix_type 'CrysAlisPro convention (1999,Acta A55,543-557)'
_diffrn_orient_matrix_UB_11 0.0142257000
_diffrn_orient_matrix_UB_12 -0.0577406000
_diffrn_orient_matrix_UB_13 0.0185403000
_diffrn_orient_matrix_UB_21 -0.0154734000
_diffrn_orient_matrix_UB_22 0.0139091000
_diffrn_orient_matrix_UB_23 0.0731080000
_diffrn_orient_matrix_UB_31 -0.1899570000
_diffrn_orient_matrix_UB_32 -0.0055422000
_diffrn_orient_matrix_UB_33 -0.0097766000
_diffrn_radiation_monochromator mirror
_diffrn_radiation_probe x-ray
_diffrn_radiation_type 'Cu K\a'
_diffrn_radiation_wavelength 1.54184
_diffrn_reflns_av_R_equivalents 0.0570
_diffrn_reflns_av_unetI/netI 0.0482
_diffrn_reflns_Laue_measured_fraction_full 0.999
_diffrn_reflns_Laue_measured_fraction_max 0.961
_diffrn_reflns_limit_h_max 7
_diffrn_reflns_limit_h_min -9
_diffrn_reflns_limit_k_max 28
_diffrn_reflns_limit_k_min -32
_diffrn_reflns_limit_l_max 25
_diffrn_reflns_limit_l_min -25
_diffrn_reflns_number 32223
_diffrn_reflns_point_group_measured_fraction_full 0.999
_diffrn_reflns_point_group_measured_fraction_max 0.961
_diffrn_reflns_theta_full 67.684
_diffrn_reflns_theta_max 77.475
_diffrn_reflns_theta_min 2.773
_diffrn_source 'micro-focus sealed X-ray tube'
_diffrn_source_type 'PhotonJet (Cu) X-ray Source'
_exptl_absorpt_coefficient_mu 5.777
_exptl_absorpt_correction_T_max 1.00000
_exptl_absorpt_correction_T_min 0.58140
_exptl_absorpt_correction_type multi-scan
_exptl_absorpt_process_details
;
CrysAlisPro 1.171.39.45h (Rigaku Oxford Diffraction, 2018)
Empirical absorption correction using spherical harmonics,
 implemented in SCALE3 ABSPACK scaling algorithm.
;
_exptl_crystal_colour red
_exptl_crystal_colour_primary red
_exptl_crystal_density_diffrn 1.574
_exptl_crystal_description needle
_exptl_crystal_F_000 2032
_exptl_crystal_recrystallization_method 'Re-crystallisation from solvent: MeOH, CH2CL2, Et2O'
_exptl_crystal_size_max 0.4
_exptl_crystal_size_mid 0.02
_exptl_crystal_size_min 0.001
_refine_diff_density_max 1.456
_refine_diff_density_min -1.264
_refine_diff_density_rms 0.118
_refine_ls_extinction_method none
_refine_ls_goodness_of_fit_ref 1.100
_refine_ls_hydrogen_treatment constr
_refine_ls_matrix_type full
_refine_ls_number_parameters 568
_refine_ls_number_reflns 8639
_refine_ls_number_restraints 0
_refine_ls_restrained_S_all 1.100
_refine_ls_R_factor_all 0.0754
_refine_ls_R_factor_gt 0.0648
_refine_ls_shift/su_max 0.001
_refine_ls_shift/su_mean 0.000
_refine_ls_structure_factor_coef Fsqd
_refine_ls_weighting_details 'w=1/[\s^2^(Fo^2^)+(0.0930P)^2^+9.1629P] where P=(Fo^2^+2Fc^2^)/3'
_refine_ls_weighting_scheme calc
_refine_ls_wR_factor_gt 0.1679
_refine_ls_wR_factor_ref 0.1747
_reflns_Friedel_coverage 0.000
_reflns_number_gt 7460
_reflns_number_total 8639
_reflns_threshold_expression 'I > 2\s(I)'
_cod_data_source_file d1dt02824c2.cif
_cod_data_source_block Rubda-C2
_cod_database_code 7708578
_shelx_shelxl_version_number 2018/3
_chemical_oxdiff_formula 'Ru C H N O'
_shelx_space_group_comment
;
The symmetry employed for this shelxl refinement is uniquely defined
by the following loop, which should always be used as a source of
symmetry information in preference to the above space-group names.
They are only intended as comments.
;
_shelx_estimated_absorpt_t_max 0.994
_shelx_estimated_absorpt_t_min 0.206
_reflns_odcompleteness_completeness 99.96
_reflns_odcompleteness_iscentric 1
_reflns_odcompleteness_theta 66.97
_olex2_refinement_description
;
1. Fixed Uiso
 At 1.2 times of:
  All C(H) groups, All C(H,H) groups
2.a Secondary CH2 refined with riding coordinates:
 C01N(H01R,H01S), C01R(H01A,H01N)
2.b Aromatic/amide H refined with riding coordinates:
 C00K(H00K), C00M(H00M), C00N(H00N), C00O(H00O), C00P(H00P), C00Q(H00Q),
 C00R(H00R), C00S(H00S), C00T(H00T), C010(H010), C011(H011), C014(H014),
 C016(H016), C017(H017), C019(H019), C01B(H01B), C01C(H01C), C01D(H01D),
 C01E(H01E), C01F(H01F), C01G(H01G), C01H(H01H), C01I(H01I), C01J(H01J),
 C01K(H01K), C01L(H01L), C01M(H01M), C01O(H01O), C01P(H01P), C01Q(H01Q)
;
_olex2_submission_special_instructions 'No special instructions were received'
_oxdiff_exptl_absorpt_empirical_details
;
Empirical correction (ABSPACK) includes:
- Absorption correction using spherical harmonics
- Frame scaling
;
_oxdiff_exptl_absorpt_empirical_full_max 1.400
_oxdiff_exptl_absorpt_empirical_full_min 0.694

loop_
_space_group_symop_operation_xyz
'x, y, z'
'-x+1/2, y+1/2, -z+1/2'
'-x, -y, -z'
'x-1/2, -y-1/2, z-1/2'

loop_
_atom_site_label
_atom_site_type_symbol
_atom_site_fract_x
_atom_site_fract_y
_atom_site_fract_z
_atom_site_U_iso_or_equiv
_atom_site_adp_type
_atom_site_occupancy
_atom_site_site_symmetry_order
_atom_site_calc_flag
_atom_site_refinement_flags_posn
_atom_site_refinement_flags_adp
_atom_site_refinement_flags_occupancy
_atom_site_disorder_assembly
_atom_site_disorder_group
Ru01 Ru 0.37861(4) 0.51926(2) 0.23381(2) 0.02456(12) Uani 1 1 d . . . . .
Cl4 Cl 0.7930(2) 0.61899(7) 0.54996(8) 0.0623(4) Uani 1 1 d . . . . .
Cl3 Cl 0.4942(2) 0.64711(8) 0.46843(8) 0.0691(5) Uani 1 1 d . . . . .
Cl2 Cl 0.3557(3) 0.37201(9) -0.03689(11) 0.0852(6) Uani 1 1 d . . . . .
Cl1 Cl 0.6817(3) 0.37538(11) 0.03347(14) 0.1019(8) Uani 1 1 d . . . . .
O006 O 0.5821(4) 0.51376(14) 0.31110(15) 0.0327(7) Uani 1 1 d . . . . .
O007 O 0.4180(4) 0.51448(12) 0.12852(15) 0.0290(7) Uani 1 1 d . . . . .
O008 O 0.2686(5) 0.50272(17) 0.03248(17) 0.0435(9) Uani 1 1 d . . . . .
N009 N 0.1542(5) 0.52083(14) 0.19375(18) 0.0269(8) Uani 1 1 d . . . . .
N00A N 0.2624(5) 0.52234(14) 0.31397(18) 0.0274(8) Uani 1 1 d . . . . .
N00B N 0.4986(6) 0.76096(17) 0.2369(2) 0.0422(10) Uani 1 1 d . . . . .
N00C N 0.4101(4) 0.60021(14) 0.23178(16) 0.0246(7) Uani 1 1 d . . . . .
O00D O 0.6182(4) 0.50704(17) 0.42127(17) 0.0444(9) Uani 1 1 d . . . . .
N00E N 0.4866(6) 0.27947(17) 0.2534(2) 0.0392(10) Uani 1 1 d . . . . .
N00F N 0.3923(5) 0.43883(17) 0.2356(2) 0.0370(9) Uani 1 1 d . . . . .
C00G C 0.1224(6) 0.51642(17) 0.1281(2) 0.0280(9) Uani 1 1 d . . . . .
C00H C 0.0315(5) 0.52387(17) 0.2365(2) 0.0270(9) Uani 1 1 d . . . . .
C00I C 0.0929(6) 0.52499(17) 0.3057(2) 0.0285(9) Uani 1 1 d . . . . .
C00J C 0.4702(6) 0.7074(2) 0.2334(3) 0.0360(10) Uani 1 1 d . . . . .
C00K C 0.0010(6) 0.52785(18) 0.3614(2) 0.0311(10) Uani 1 1 d . . . . .
H00K H -0.116691 0.529527 0.357111 0.037 Uiso 1 1 calc R U . . .
C00L C 0.3428(6) 0.51983(19) 0.3745(2) 0.0324(10) Uani 1 1 d . . . . .
C00M C -0.1679(6) 0.52005(18) 0.1424(2) 0.0320(10) Uani 1 1 d . . . . .
H00M H -0.279356 0.520279 0.124237 0.038 Uiso 1 1 calc R U . . .
C00N C -0.0384(6) 0.51622(18) 0.1008(2) 0.0311(10) Uani 1 1 d . . . . .
H00N H -0.060551 0.513516 0.054412 0.037 Uiso 1 1 calc R U . . .
C00O C 0.5428(6) 0.3639(2) 0.2055(2) 0.0383(11) Uani 1 1 d . . . . .
H00O H 0.625750 0.349195 0.180259 0.046 Uiso 1 1 calc R U . . .
C00P C 0.2565(6) 0.5234(2) 0.4300(2) 0.0372(11) Uani 1 1 d . . . . .
H00P H 0.313247 0.522523 0.472546 0.045 Uiso 1 1 calc R U . . .
C00Q C 0.3088(6) 0.4084(2) 0.2759(2) 0.0350(10) Uani 1 1 d . . . . .
H00Q H 0.226202 0.423986 0.300500 0.042 Uiso 1 1 calc R U . . .
C00R C 0.3356(6) 0.3567(2) 0.2834(2) 0.0366(11) Uani 1 1 d . . . . .
H00R H 0.273841 0.337133 0.312818 0.044 Uiso 1 1 calc R U . . .
C00S C -0.1353(6) 0.52355(17) 0.2107(2) 0.0297(9) Uani 1 1 d . . . . .
H00S H -0.223505 0.525667 0.239245 0.036 Uiso 1 1 calc R U . . .
C00T C 0.0859(7) 0.5282(2) 0.4236(2) 0.0391(12) Uani 1 1 d . . . . .
H00T H 0.025747 0.531773 0.461934 0.047 Uiso 1 1 calc R U . . .
C00U C 0.2803(6) 0.51057(18) 0.0923(2) 0.0298(9) Uani 1 1 d . . . . .
C00V C 0.4817(6) 0.2501(2) 0.3122(3) 0.0386(11) Uani 1 1 d . . . . .
C00W C 0.5262(7) 0.2463(2) 0.2021(3) 0.0431(12) Uani 1 1 d . . . . .
C00X C 0.4754(7) 0.7916(2) 0.2933(3) 0.0458(13) Uani 1 1 d . . . . .
C00Y C 0.4545(6) 0.3328(2) 0.2474(2) 0.0372(11) Uani 1 1 d . . . . .
C00Z C 0.5628(6) 0.7923(2) 0.1885(3) 0.0425(12) Uani 1 1 d . . . . .
C010 C 0.5081(6) 0.41567(19) 0.2013(2) 0.0329(10) Uani 1 1 d . . . . .
H010 H 0.568898 0.436325 0.172617 0.039 Uiso 1 1 calc R U . . .
C011 C 0.4516(7) 0.2654(2) 0.3759(3) 0.0442(12) Uani 1 1 d . . . . .
H011 H 0.428524 0.300567 0.385694 0.053 Uiso 1 1 calc R U . . .
C012 C 0.5296(6) 0.5130(2) 0.3699(2) 0.0332(10) Uani 1 1 d . . . . .
C013 C 0.5469(7) 0.1959(2) 0.2277(3) 0.0444(12) Uani 1 1 d . . . . .
C014 C 0.4028(7) 0.6822(2) 0.1775(3) 0.0438(12) Uani 1 1 d . . . . .
H014 H 0.374519 0.701276 0.138299 0.053 Uiso 1 1 calc R U . . .
C015 C 0.5202(7) 0.1987(2) 0.2982(3) 0.0426(12) Uani 1 1 d . . . . .
C016 C 0.6450(7) 0.8822(3) 0.1755(4) 0.0539(16) Uani 1 1 d . . . . .
H016 H 0.657204 0.916487 0.192069 0.065 Uiso 1 1 calc R U . . .
C017 C 0.6861(8) 0.8701(3) 0.1124(4) 0.0603(18) Uani 1 1 d . . . . .
H017 H 0.727202 0.896520 0.085301 0.072 Uiso 1 1 calc R U . . .
C018 C 0.5852(7) 0.8427(2) 0.2140(3) 0.0479(14) Uani 1 1 d . . . . .
C019 C 0.5105(8) 0.8809(2) 0.3283(3) 0.0542(16) Uani 1 1 d . . . . .
H019 H 0.549087 0.915047 0.321249 0.065 Uiso 1 1 calc R U . . .
C01A C 0.5295(7) 0.8424(2) 0.2807(3) 0.0472(14) Uani 1 1 d . . . . .
C01B C 0.5097(8) 0.6764(2) 0.2888(3) 0.0486(14) Uani 1 1 d . . . . .
H01B H 0.558259 0.691673 0.328068 0.058 Uiso 1 1 calc R U . . .
C01C C 0.5268(8) 0.1615(2) 0.3482(3) 0.0504(14) Uani 1 1 d . . . . .
H01C H 0.555195 0.126614 0.339110 0.061 Uiso 1 1 calc R U . . .
C01D C 0.6074(7) 0.7798(3) 0.1251(3) 0.0515(14) Uani 1 1 d . . . . .
H01D H 0.596636 0.745563 0.108339 0.062 Uiso 1 1 calc R U . . .
C01E C 0.3768(7) 0.6292(2) 0.1789(3) 0.0413(12) Uani 1 1 d . . . . .
H01E H 0.332582 0.612782 0.139748 0.050 Uiso 1 1 calc R U . . .
C01F C 0.3990(8) 0.7792(2) 0.3504(3) 0.0508(14) Uani 1 1 d . . . . .
H01F H 0.361142 0.745057 0.358120 0.061 Uiso 1 1 calc R U . . .
C01G C 0.5364(8) 0.2557(2) 0.1350(3) 0.0506(14) Uani 1 1 d . . . . .
H01G H 0.520046 0.289452 0.117091 0.061 Uiso 1 1 calc R U . . .
C01H C 0.5818(9) 0.1547(2) 0.1860(3) 0.0569(16) Uani 1 1 d . . . . .
H01H H 0.597065 0.120598 0.202937 0.068 Uiso 1 1 calc R U . . .
C01I C 0.3800(9) 0.8184(3) 0.3957(3) 0.0618(17) Uani 1 1 d . . . . .
H01I H 0.327535 0.810987 0.435101 0.074 Uiso 1 1 calc R U . . .
C01J C 0.4561(8) 0.2279(2) 0.4248(3) 0.0518(14) Uani 1 1 d . . . . .
H01J H 0.434839 0.237485 0.468578 0.062 Uiso 1 1 calc R U . . .
C01K C 0.6684(8) 0.8198(3) 0.0877(4) 0.0608(17) Uani 1 1 d . . . . .
H01K H 0.698804 0.812723 0.044279 0.073 Uiso 1 1 calc R U . . .
C01L C 0.4364(9) 0.8690(3) 0.3849(3) 0.0587(16) Uani 1 1 d . . . . .
H01L H 0.422957 0.895131 0.417119 0.070 Uiso 1 1 calc R U . . .
C01M C 0.4917(8) 0.1760(2) 0.4105(3) 0.0535(15) Uani 1 1 d . . . . .
H01M H 0.491409 0.150775 0.444546 0.064 Uiso 1 1 calc R U . . .
C01N C 0.4950(8) 0.4088(3) 0.0151(3) 0.0601(16) Uani 1 1 d . . . . .
H01R H 0.518741 0.441961 -0.006861 0.072 Uiso 1 1 calc R U . . .
H01S H 0.442937 0.416827 0.056608 0.072 Uiso 1 1 calc R U . . .
C01O C 0.4787(8) 0.6245(2) 0.2867(3) 0.0497(14) Uani 1 1 d . . . . .
H01O H 0.506126 0.604431 0.325078 0.060 Uiso 1 1 calc R U . . .
C01P C 0.5712(9) 0.2139(3) 0.0953(3) 0.0590(16) Uani 1 1 d . . . . .
H01P H 0.580043 0.219444 0.049418 0.071 Uiso 1 1 calc R U . . .
C01Q C 0.5934(10) 0.1645(3) 0.1205(4) 0.0633(18) Uani 1 1 d . . . . .
H01Q H 0.617235 0.136871 0.091682 0.076 Uiso 1 1 calc R U . . .
C01R C 0.5874(8) 0.6018(3) 0.5229(3) 0.0575(16) Uani 1 1 d . . . . .
H01A H 0.588472 0.567589 0.500810 0.069 Uiso 1 1 calc R U . . .
H01N H 0.520369 0.598449 0.561731 0.069 Uiso 1 1 calc R U . . .

loop_
_atom_site_aniso_label
_atom_site_aniso_U_11
_atom_site_aniso_U_22
_atom_site_aniso_U_33
_atom_site_aniso_U_23
_atom_site_aniso_U_13
_atom_site_aniso_U_12
Ru01 0.02501(19) 0.0284(2) 0.01935(18) 0.00142(12) -0.00494(12) -0.00107(13)
Cl4 0.0558(9) 0.0833(12) 0.0471(8) -0.0069(8) -0.0006(6) -0.0104(8)
Cl3 0.0761(11) 0.0772(12) 0.0527(9) -0.0026(8) -0.0052(8) 0.0097(9)
Cl2 0.0881(14) 0.0958(15) 0.0705(12) -0.0054(11) -0.0026(10) -0.0235(11)
Cl1 0.0644(12) 0.127(2) 0.1154(18) 0.0475(16) 0.0148(11) 0.0281(12)
O006 0.0229(15) 0.051(2) 0.0220(15) 0.0033(14) -0.0104(11) -0.0013(13)
O007 0.0284(16) 0.0387(18) 0.0190(14) 0.0004(12) -0.0040(11) -0.0013(13)
O008 0.0399(19) 0.066(2) 0.0236(16) -0.0070(16) -0.0058(14) 0.0030(18)
N009 0.034(2) 0.0256(19) 0.0205(17) 0.0010(14) -0.0033(14) -0.0018(15)
N00A 0.0285(19) 0.031(2) 0.0218(17) 0.0030(14) -0.0086(14) -0.0018(15)
N00B 0.052(3) 0.031(2) 0.042(2) -0.0002(19) 0.000(2) -0.0002(19)
N00C 0.0288(18) 0.0229(18) 0.0216(16) -0.0001(14) -0.0024(13) -0.0011(14)
O00D 0.0345(18) 0.071(3) 0.0261(17) 0.0037(17) -0.0093(14) 0.0009(17)
N00E 0.047(2) 0.032(2) 0.038(2) 0.0028(18) -0.0017(18) 0.0039(19)
N00F 0.039(2) 0.035(2) 0.036(2) 0.0079(18) -0.0072(17) 0.0006(18)
C00G 0.032(2) 0.027(2) 0.024(2) 0.0007(17) -0.0081(17) -0.0018(17)
C00H 0.027(2) 0.026(2) 0.026(2) 0.0016(17) -0.0055(17) -0.0006(17)
C00I 0.030(2) 0.030(2) 0.025(2) 0.0030(17) -0.0025(17) -0.0003(17)
C00J 0.031(2) 0.036(3) 0.041(3) 0.002(2) -0.0012(19) -0.003(2)
C00K 0.026(2) 0.033(3) 0.033(2) 0.0028(19) -0.0026(18) 0.0017(18)
C00L 0.035(2) 0.042(3) 0.018(2) 0.0039(18) -0.0068(17) -0.001(2)
C00M 0.029(2) 0.031(2) 0.034(2) 0.0012(19) -0.0116(18) 0.0005(18)
C00N 0.036(2) 0.029(2) 0.027(2) 0.0008(18) -0.0075(18) -0.0033(19)
C00O 0.039(3) 0.041(3) 0.034(2) -0.001(2) 0.000(2) 0.002(2)
C00P 0.039(3) 0.046(3) 0.025(2) 0.006(2) -0.0037(19) 0.001(2)
C00Q 0.037(3) 0.033(3) 0.034(2) 0.001(2) -0.0036(19) 0.001(2)
C00R 0.037(3) 0.037(3) 0.034(2) 0.003(2) -0.003(2) 0.000(2)
C00S 0.027(2) 0.030(2) 0.031(2) 0.0047(18) -0.0037(17) 0.0011(18)
C00T 0.040(3) 0.051(3) 0.027(2) 0.004(2) 0.008(2) 0.000(2)
C00U 0.033(2) 0.030(2) 0.025(2) -0.0001(17) -0.0049(17) -0.0016(18)
C00V 0.037(3) 0.035(3) 0.043(3) 0.003(2) -0.006(2) -0.001(2)
C00W 0.038(3) 0.040(3) 0.051(3) -0.004(2) -0.002(2) -0.003(2)
C00X 0.052(3) 0.036(3) 0.048(3) -0.003(2) -0.011(2) 0.003(2)
C00Y 0.039(3) 0.035(3) 0.037(3) 0.000(2) -0.005(2) 0.002(2)
C00Z 0.033(3) 0.040(3) 0.054(3) 0.009(2) -0.005(2) -0.002(2)
C010 0.036(2) 0.030(2) 0.032(2) -0.0013(19) -0.0036(18) -0.0010(19)
C011 0.050(3) 0.038(3) 0.043(3) 0.001(2) -0.007(2) 0.004(2)
C012 0.029(2) 0.045(3) 0.024(2) 0.0056(19) -0.0063(17) -0.003(2)
C013 0.044(3) 0.036(3) 0.053(3) -0.001(2) 0.001(2) 0.001(2)
C014 0.052(3) 0.042(3) 0.036(3) 0.008(2) -0.010(2) 0.000(2)
C015 0.043(3) 0.037(3) 0.047(3) -0.001(2) -0.007(2) -0.002(2)
C016 0.035(3) 0.048(3) 0.077(4) 0.013(3) -0.013(3) -0.004(2)
C017 0.043(3) 0.054(4) 0.083(5) 0.029(4) -0.005(3) -0.006(3)
C018 0.034(3) 0.038(3) 0.070(4) 0.005(3) -0.011(2) 0.002(2)
C019 0.057(4) 0.033(3) 0.069(4) -0.006(3) -0.021(3) 0.002(3)
C01A 0.040(3) 0.037(3) 0.062(4) 0.004(3) -0.018(2) 0.002(2)
C01B 0.058(3) 0.041(3) 0.045(3) -0.003(2) -0.016(3) -0.005(3)
C01C 0.062(4) 0.033(3) 0.055(3) 0.004(3) -0.008(3) 0.006(3)
C01D 0.042(3) 0.052(4) 0.060(4) 0.007(3) 0.001(3) 0.000(3)
C01E 0.040(3) 0.042(3) 0.040(3) -0.002(2) -0.007(2) 0.003(2)
C01F 0.057(4) 0.042(3) 0.052(3) -0.003(3) -0.006(3) 0.002(3)
C01G 0.061(4) 0.042(3) 0.049(3) -0.001(3) 0.005(3) 0.000(3)
C01H 0.070(4) 0.038(3) 0.064(4) -0.006(3) 0.012(3) -0.003(3)
C01I 0.068(4) 0.065(4) 0.051(4) -0.004(3) -0.007(3) 0.007(3)
C01J 0.063(4) 0.047(3) 0.043(3) 0.006(3) -0.008(3) 0.002(3)
C01K 0.049(3) 0.066(4) 0.067(4) 0.023(3) 0.005(3) 0.000(3)
C01L 0.073(4) 0.047(4) 0.053(4) -0.011(3) -0.017(3) 0.003(3)
C01M 0.060(4) 0.045(3) 0.054(3) 0.016(3) -0.010(3) 0.003(3)
C01N 0.054(4) 0.067(4) 0.059(4) 0.001(3) 0.003(3) 0.004(3)
C01O 0.068(4) 0.045(3) 0.034(3) 0.002(2) -0.013(2) -0.001(3)
C01P 0.073(4) 0.055(4) 0.049(3) -0.009(3) 0.005(3) -0.007(3)
C01Q 0.084(5) 0.047(4) 0.061(4) -0.017(3) 0.018(4) -0.010(3)
C01R 0.055(4) 0.067(4) 0.049(3) -0.006(3) -0.002(3) -0.006(3)

loop_
_atom_type_symbol
_atom_type_description
_atom_type_scat_dispersion_real
_atom_type_scat_dispersion_imag
_atom_type_scat_source
C C 0.0181 0.0091 'International Tables Vol C Tables 4.2.6.8 and 6.1.1.4'
H H 0.0000 0.0000 'International Tables Vol C Tables 4.2.6.8 and 6.1.1.4'
Cl Cl 0.3639 0.7018 'International Tables Vol C Tables 4.2.6.8 and 6.1.1.4'
N N 0.0311 0.0180 'International Tables Vol C Tables 4.2.6.8 and 6.1.1.4'
O O 0.0492 0.0322 'International Tables Vol C Tables 4.2.6.8 and 6.1.1.4'
Ru Ru 0.0552 3.2960 'International Tables Vol C Tables 4.2.6.8 and 6.1.1.4'

loop_
_geom_angle_atom_site_label_1
_geom_angle_atom_site_label_2
_geom_angle_atom_site_label_3
_geom_angle
_geom_angle_site_symmetry_1
_geom_angle_site_symmetry_3
_geom_angle_publ_flag
O007 Ru01 O006 122.86(12) . . ?
N009 Ru01 O006 159.13(14) . . ?
N009 Ru01 O007 77.58(14) . . ?
N009 Ru01 N00C 94.71(14) . . ?
N009 Ru01 N00F 94.34(15) . . ?
N00A Ru01 O006 77.55(14) . . ?
N00A Ru01 O007 159.40(14) . . ?
N00A Ru01 N009 81.86(15) . . ?
N00A Ru01 N00C 92.40(14) . . ?
N00A Ru01 N00F 93.12(16) . . ?
N00C Ru01 O006 89.56(13) . . ?
N00C Ru01 O007 90.63(12) . . ?
N00F Ru01 O006 83.48(14) . . ?
N00F Ru01 O007 87.14(14) . . ?
N00F Ru01 N00C 169.98(15) . . ?
C012 O006 Ru01 112.5(3) . . ?
C00U O007 Ru01 112.5(3) . . ?
C00G N009 Ru01 121.7(3) . . ?
C00G N009 C00H 122.5(4) . . ?
C00H N009 Ru01 115.8(3) . . ?
C00I N00A Ru01 115.9(3) . . ?
C00L N00A Ru01 122.1(3) . . ?
C00L N00A C00I 121.9(4) . . ?
C00J N00B C00X 124.2(5) . . ?
C00Z N00B C00J 127.0(5) . . ?
C00Z N00B C00X 108.7(5) . . ?
C01E N00C Ru01 124.0(3) . . ?
C01E N00C C01O 116.9(4) . . ?
C01O N00C Ru01 118.9(3) . . ?
C00W N00E C00V 108.7(4) . . ?
C00W N00E C00Y 125.7(4) . . ?
C00Y N00E C00V 125.6(4) . . ?
C00Q N00F Ru01 124.4(3) . . ?
C010 N00F Ru01 118.2(3) . . ?
C010 N00F C00Q 116.8(4) . . ?
N009 C00G C00N 120.7(4) . . ?
N009 C00G C00U 111.9(4) . . ?
C00N C00G C00U 127.4(4) . . ?
N009 C00H C00I 113.5(4) . . ?
N009 C00H C00S 118.7(4) . . ?
C00S C00H C00I 127.7(4) . . ?
N00A C00I C00H 112.9(4) . . ?
N00A C00I C00K 119.0(4) . . ?
C00K C00I C00H 128.1(4) . . ?
C014 C00J N00B 123.8(5) . . ?
C014 C00J C01B 116.5(5) . . ?
C01B C00J N00B 119.7(5) . . ?
C00I C00K H00K 120.7 . . ?
C00T C00K C00I 118.5(4) . . ?
C00T C00K H00K 120.7 . . ?
N00A C00L C00P 120.3(5) . . ?
N00A C00L C012 111.4(4) . . ?
C00P C00L C012 128.2(4) . . ?
C00N C00M H00M 119.7 . . ?
C00N C00M C00S 120.5(4) . . ?
C00S C00M H00M 119.7 . . ?
C00G C00N C00M 118.9(4) . . ?
C00G C00N H00N 120.6 . . ?
C00M C00N H00N 120.6 . . ?
C00Y C00O H00O 120.4 . . ?
C010 C00O H00O 120.4 . . ?
C010 C00O C00Y 119.2(5) . . ?
C00L C00P H00P 120.4 . . ?
C00L C00P C00T 119.3(5) . . ?
C00T C00P H00P 120.4 . . ?
N00F C00Q H00Q 118.1 . . ?
N00F C00Q C00R 123.9(5) . . ?
C00R C00Q H00Q 118.1 . . ?
C00Q C00R H00R 120.4 . . ?
C00Q C00R C00Y 119.2(5) . . ?
C00Y C00R H00R 120.4 . . ?
C00H C00S H00S 120.7 . . ?
C00M C00S C00H 118.6(4) . . ?
C00M C00S H00S 120.7 . . ?
C00K C00T H00T 119.6 . . ?
C00P C00T C00K 120.8(5) . . ?
C00P C00T H00T 119.6 . . ?
O007 C00U C00G 116.0(4) . . ?
O008 C00U O007 125.4(4) . . ?
O008 C00U C00G 118.6(4) . . ?
C011 C00V N00E 130.5(5) . . ?
C011 C00V C015 120.9(5) . . ?
C015 C00V N00E 108.5(5) . . ?
N00E C00W C013 108.5(5) . . ?
C01G C00W N00E 130.8(5) . . ?
C01G C00W C013 120.5(5) . . ?
C01A C00X N00B 108.3(5) . . ?
C01F C00X N00B 129.7(5) . . ?
C01F C00X C01A 121.7(6) . . ?
C00O C00Y N00E 121.1(5) . . ?
C00R C00Y N00E 121.3(5) . . ?
C00R C00Y C00O 117.6(5) . . ?
N00B C00Z C018 108.6(5) . . ?
C01D C00Z N00B 130.1(5) . . ?
C01D C00Z C018 121.2(5) . . ?
N00F C010 C00O 123.3(5) . . ?
N00F C010 H010 118.4 . . ?
C00O C010 H010 118.4 . . ?
C00V C011 H011 120.9 . . ?
C01J C011 C00V 118.1(5) . . ?
C01J C011 H011 120.9 . . ?
O006 C012 C00L 116.2(4) . . ?
O00D C012 O006 125.1(4) . . ?
O00D C012 C00L 118.7(4) . . ?
C00W C013 C015 107.0(5) . . ?
C01H C013 C00W 120.2(6) . . ?
C01H C013 C015 132.7(5) . . ?
C00J C014 H014 120.1 . . ?
C01E C014 C00J 119.8(5) . . ?
C01E C014 H014 120.1 . . ?
C00V C015 C013 107.2(5) . . ?
C01C C015 C00V 120.3(5) . . ?
C01C C015 C013 132.5(5) . . ?
C017 C016 H016 120.9 . . ?
C017 C016 C018 118.2(6) . . ?
C018 C016 H016 120.9 . . ?
C016 C017 H017 119.4 . . ?
C016 C017 C01K 121.2(6) . . ?
C01K C017 H017 119.4 . . ?
C00Z C018 C01A 107.3(5) . . ?
C016 C018 C00Z 120.6(6) . . ?
C016 C018 C01A 132.0(6) . . ?
C01A C019 H019 120.1 . . ?
C01L C019 H019 120.1 . . ?
C01L C019 C01A 119.8(6) . . ?
C00X C01A C018 107.0(5) . . ?
C019 C01A C00X 119.0(6) . . ?
C019 C01A C018 133.9(6) . . ?
C00J C01B H01B 119.8 . . ?
C01O C01B C00J 120.3(5) . . ?
C01O C01B H01B 119.8 . . ?
C015 C01C H01C 120.5 . . ?
C01M C01C C015 118.9(5) . . ?
C01M C01C H01C 120.5 . . ?
C00Z C01D H01D 121.5 . . ?
C01K C01D C00Z 117.0(6) . . ?
C01K C01D H01D 121.5 . . ?
N00C C01E C014 123.7(5) . . ?
N00C C01E H01E 118.2 . . ?
C014 C01E H01E 118.2 . . ?
C00X C01F H01F 121.2 . . ?
C01I C01F C00X 117.6(6) . . ?
C01I C01F H01F 121.2 . . ?
C00W C01G H01G 121.2 . . ?
C01P C01G C00W 117.5(6) . . ?
C01P C01G H01G 121.2 . . ?
C013 C01H H01H 120.7 . . ?
C01Q C01H C013 118.6(6) . . ?
C01Q C01H H01H 120.7 . . ?
C01F C01I H01I 119.2 . . ?
C01F C01I C01L 121.6(7) . . ?
C01L C01I H01I 119.2 . . ?
C011 C01J H01J 119.5 . . ?
C011 C01J C01M 121.0(6) . . ?
C01M C01J H01J 119.5 . . ?
C017 C01K H01K 119.1 . . ?
C01D C01K C017 121.7(7) . . ?
C01D C01K H01K 119.1 . . ?
C019 C01L C01I 120.3(6) . . ?
C019 C01L H01L 119.9 . . ?
C01I C01L H01L 119.9 . . ?
C01C C01M C01J 120.7(6) . . ?
C01C C01M H01M 119.7 . . ?
C01J C01M H01M 119.7 . . ?
Cl2 C01N H01R 109.3 . . ?
Cl2 C01N H01S 109.3 . . ?
Cl1 C01N Cl2 111.5(4) . . ?
Cl1 C01N H01R 109.3 . . ?
Cl1 C01N H01S 109.3 . . ?
H01R C01N H01S 108.0 . . ?
N00C C01O H01O 118.6 . . ?
C01B C01O N00C 122.8(5) . . ?
C01B C01O H01O 118.6 . . ?
C01G C01P H01P 119.0 . . ?
C01Q C01P C01G 121.9(6) . . ?
C01Q C01P H01P 119.0 . . ?
C01H C01Q C01P 121.1(6) . . ?
C01H C01Q H01Q 119.4 . . ?
C01P C01Q H01Q 119.4 . . ?
Cl4 C01R H01A 109.1 . . ?
Cl4 C01R H01N 109.1 . . ?
Cl3 C01R Cl4 112.5(4) . . ?
Cl3 C01R H01A 109.1 . . ?
Cl3 C01R H01N 109.1 . . ?
H01A C01R H01N 107.8 . . ?

loop_
_geom_bond_atom_site_label_1
_geom_bond_atom_site_label_2
_geom_bond_distance
_geom_bond_site_symmetry_2
_geom_bond_publ_flag
Ru01 O006 2.200(3) . ?
Ru01 O007 2.187(3) . ?
Ru01 N009 1.937(4) . ?
Ru01 N00A 1.935(4) . ?
Ru01 N00C 2.106(4) . ?
Ru01 N00F 2.079(4) . ?
Cl4 C01R 1.771(7) . ?
Cl3 C01R 1.746(7) . ?
Cl2 C01N 1.767(7) . ?
Cl1 C01N 1.756(7) . ?
O006 C012 1.293(6) . ?
O007 C00U 1.296(6) . ?
O008 C00U 1.229(6) . ?
N009 C00G 1.345(6) . ?
N009 C00H 1.364(6) . ?
N00A C00I 1.371(6) . ?
N00A C00L 1.352(6) . ?
N00B C00J 1.403(7) . ?
N00B C00X 1.415(7) . ?
N00B C00Z 1.400(7) . ?
N00C C01E 1.321(6) . ?
N00C C01O 1.364(6) . ?
O00D C012 1.235(6) . ?
N00E C00V 1.417(7) . ?
N00E C00W 1.401(7) . ?
N00E C00Y 1.404(7) . ?
N00F C00Q 1.348(6) . ?
N00F C010 1.345(6) . ?
C00G C00N 1.378(6) . ?
C00G C00U 1.519(7) . ?
C00H C00I 1.458(6) . ?
C00H C00S 1.413(6) . ?
C00I C00K 1.398(7) . ?
C00J C014 1.388(7) . ?
C00J C01B 1.398(8) . ?
C00K H00K 0.9500 . ?
C00K C00T 1.395(7) . ?
C00L C00P 1.370(7) . ?
C00L C012 1.529(7) . ?
C00M H00M 0.9500 . ?
C00M C00N 1.393(7) . ?
C00M C00S 1.397(7) . ?
C00N H00N 0.9500 . ?
C00O H00O 0.9500 . ?
C00O C00Y 1.400(7) . ?
C00O C010 1.367(7) . ?
C00P H00P 0.9500 . ?
C00P C00T 1.381(8) . ?
C00Q H00Q 0.9500 . ?
C00Q C00R 1.358(7) . ?
C00R H00R 0.9500 . ?
C00R C00Y 1.391(7) . ?
C00S H00S 0.9500 . ?
C00T H00T 0.9500 . ?
C00V C011 1.390(8) . ?
C00V C015 1.398(8) . ?
C00W C013 1.408(8) . ?
C00W C01G 1.392(8) . ?
C00X C01A 1.411(8) . ?
C00X C01F 1.389(9) . ?
C00Z C018 1.409(8) . ?
C00Z C01D 1.396(9) . ?
C010 H010 0.9500 . ?
C011 H011 0.9500 . ?
C011 C01J 1.384(8) . ?
C013 C015 1.464(8) . ?
C013 C01H 1.400(8) . ?
C014 H014 0.9500 . ?
C014 C01E 1.385(8) . ?
C015 C01C 1.396(8) . ?
C016 H016 0.9500 . ?
C016 C017 1.381(10) . ?
C016 C018 1.391(9) . ?
C017 H017 0.9500 . ?
C017 C01K 1.395(10) . ?
C018 C01A 1.456(9) . ?
C019 H019 0.9500 . ?
C019 C01A 1.400(9) . ?
C019 C01L 1.367(10) . ?
C01B H01B 0.9500 . ?
C01B C01O 1.363(8) . ?
C01C H01C 0.9500 . ?
C01C C01M 1.369(9) . ?
C01D H01D 0.9500 . ?
C01D C01K 1.392(9) . ?
C01E H01E 0.9500 . ?
C01F H01F 0.9500 . ?
C01F C01I 1.384(9) . ?
C01G H01G 0.9500 . ?
C01G C01P 1.387(9) . ?
C01H H01H 0.9500 . ?
C01H C01Q 1.363(10) . ?
C01I H01I 0.9500 . ?
C01I C01L 1.405(10) . ?
C01J H01J 0.9500 . ?
C01J C01M 1.405(9) . ?
C01K H01K 0.9500 . ?
C01L H01L 0.9500 . ?
C01M H01M 0.9500 . ?
C01N H01R 0.9900 . ?
C01N H01S 0.9900 . ?
C01O H01O 0.9500 . ?
C01P H01P 0.9500 . ?
C01P C01Q 1.382(10) . ?
C01Q H01Q 0.9500 . ?
C01R H01A 0.9900 . ?
C01R H01N 0.9900 . ?

loop_
_geom_torsion_atom_site_label_1
_geom_torsion_atom_site_label_2
_geom_torsion_atom_site_label_3
_geom_torsion_atom_site_label_4
_geom_torsion
_geom_torsion_site_symmetry_1
_geom_torsion_site_symmetry_2
_geom_torsion_site_symmetry_3
_geom_torsion_site_symmetry_4
_geom_torsion_publ_flag
Ru01 O006 C012 O00D 175.5(4) . . . . ?
Ru01 O006 C012 C00L -4.1(5) . . . . ?
Ru01 O007 C00U O008 -173.2(4) . . . . ?
Ru01 O007 C00U C00G 6.9(5) . . . . ?
Ru01 N009 C00G C00N 178.2(3) . . . . ?
Ru01 N009 C00G C00U -0.2(5) . . . . ?
Ru01 N009 C00H C00I -0.4(5) . . . . ?
Ru01 N009 C00H C00S -178.1(3) . . . . ?
Ru01 N00A C00I C00H 1.2(5) . . . . ?
Ru01 N00A C00I C00K -179.4(3) . . . . ?
Ru01 N00A C00L C00P 178.5(4) . . . . ?
Ru01 N00A C00L C012 -1.5(6) . . . . ?
Ru01 N00C C01E C014 -177.9(4) . . . . ?
Ru01 N00C C01O C01B 177.3(5) . . . . ?
Ru01 N00F C00Q C00R -170.5(4) . . . . ?
Ru01 N00F C010 C00O 171.4(4) . . . . ?
N009 C00G C00N C00M -0.8(7) . . . . ?
N009 C00G C00U O007 -4.8(6) . . . . ?
N009 C00G C00U O008 175.3(4) . . . . ?
N009 C00H C00I N00A -0.5(6) . . . . ?
N009 C00H C00I C00K -179.9(4) . . . . ?
N009 C00H C00S C00M 0.1(6) . . . . ?
N00A C00I C00K C00T 0.4(7) . . . . ?
N00A C00L C00P C00T 1.7(8) . . . . ?
N00A C00L C012 O006 3.9(6) . . . . ?
N00A C00L C012 O00D -175.8(5) . . . . ?
N00B C00J C014 C01E -179.0(5) . . . . ?
N00B C00J C01B C01O 178.3(6) . . . . ?
N00B C00X C01A C018 0.8(6) . . . . ?
N00B C00X C01A C019 176.6(5) . . . . ?
N00B C00X C01F C01I -174.2(6) . . . . ?
N00B C00Z C018 C016 -178.8(5) . . . . ?
N00B C00Z C018 C01A -1.0(6) . . . . ?
N00B C00Z C01D C01K 179.9(6) . . . . ?
N00E C00V C011 C01J -179.4(5) . . . . ?
N00E C00V C015 C013 -1.1(6) . . . . ?
N00E C00V C015 C01C 178.9(5) . . . . ?
N00E C00W C013 C015 -0.6(6) . . . . ?
N00E C00W C013 C01H 177.8(5) . . . . ?
N00E C00W C01G C01P -176.9(6) . . . . ?
N00F C00Q C00R C00Y -0.7(8) . . . . ?
C00G N009 C00H C00I 176.1(4) . . . . ?
C00G N009 C00H C00S -1.5(6) . . . . ?
C00H N009 C00G C00N 1.8(7) . . . . ?
C00H N009 C00G C00U -176.6(4) . . . . ?
C00H C00I C00K C00T 179.7(5) . . . . ?
C00I N00A C00L C00P -4.4(7) . . . . ?
C00I N00A C00L C012 175.6(4) . . . . ?
C00I C00H C00S C00M -177.1(4) . . . . ?
C00I C00K C00T C00P -3.0(8) . . . . ?
C00J N00B C00X C01A 175.0(5) . . . . ?
C00J N00B C00X C01F -11.2(9) . . . . ?
C00J N00B C00Z C018 -174.8(5) . . . . ?
C00J N00B C00Z C01D 3.0(9) . . . . ?
C00J C014 C01E N00C 1.2(9) . . . . ?
C00J C01B C01O N00C 0.4(10) . . . . ?
C00L N00A C00I C00H -176.1(4) . . . . ?
C00L N00A C00I C00K 3.3(7) . . . . ?
C00L C00P C00T C00K 2.0(8) . . . . ?
C00N C00G C00U O007 176.9(4) . . . . ?
C00N C00G C00U O008 -3.1(7) . . . . ?
C00N C00M C00S C00H 0.9(7) . . . . ?
C00P C00L C012 O006 -176.1(5) . . . . ?
C00P C00L C012 O00D 4.3(8) . . . . ?
C00Q N00F C010 C00O 0.1(7) . . . . ?
C00Q C00R C00Y N00E -180.0(5) . . . . ?
C00Q C00R C00Y C00O 0.8(7) . . . . ?
C00S C00H C00I N00A 176.9(4) . . . . ?
C00S C00H C00I C00K -2.5(8) . . . . ?
C00S C00M C00N C00G -0.6(7) . . . . ?
C00U C00G C00N C00M 177.4(4) . . . . ?
C00V N00E C00W C013 0.0(6) . . . . ?
C00V N00E C00W C01G 175.8(6) . . . . ?
C00V N00E C00Y C00O 143.9(5) . . . . ?
C00V N00E C00Y C00R -35.3(8) . . . . ?
C00V C011 C01J C01M 0.6(9) . . . . ?
C00V C015 C01C C01M 1.3(9) . . . . ?
C00W N00E C00V C011 178.5(5) . . . . ?
C00W N00E C00V C015 0.7(6) . . . . ?
C00W N00E C00Y C00O -37.1(8) . . . . ?
C00W N00E C00Y C00R 143.7(5) . . . . ?
C00W C013 C015 C00V 1.0(6) . . . . ?
C00W C013 C015 C01C -178.9(6) . . . . ?
C00W C013 C01H C01Q -0.6(10) . . . . ?
C00W C01G C01P C01Q 0.7(10) . . . . ?
C00X N00B C00J C014 142.5(6) . . . . ?
C00X N00B C00J C01B -37.0(8) . . . . ?
C00X N00B C00Z C018 1.5(6) . . . . ?
C00X N00B C00Z C01D 179.3(6) . . . . ?
C00X C01F C01I C01L -0.4(10) . . . . ?
C00Y N00E C00V C011 -2.3(9) . . . . ?
C00Y N00E C00V C015 179.8(5) . . . . ?
C00Y N00E C00W C013 -179.2(5) . . . . ?
C00Y N00E C00W C01G -3.3(9) . . . . ?
C00Y C00O C010 N00F 0.0(8) . . . . ?
C00Z N00B C00J C014 -41.7(8) . . . . ?
C00Z N00B C00J C01B 138.7(6) . . . . ?
C00Z N00B C00X C01A -1.5(6) . . . . ?
C00Z N00B C00X C01F 172.3(6) . . . . ?
C00Z C018 C01A C00X 0.1(6) . . . . ?
C00Z C018 C01A C019 -174.7(6) . . . . ?
C00Z C01D C01K C017 0.7(9) . . . . ?
C010 N00F C00Q C00R 0.2(7) . . . . ?
C010 C00O C00Y N00E -179.7(5) . . . . ?
C010 C00O C00Y C00R -0.5(7) . . . . ?
C011 C00V C015 C013 -179.1(5) . . . . ?
C011 C00V C015 C01C 0.9(8) . . . . ?
C011 C01J C01M C01C 1.6(10) . . . . ?
C012 C00L C00P C00T -178.4(5) . . . . ?
C013 C00W C01G C01P -1.5(9) . . . . ?
C013 C015 C01C C01M -178.7(6) . . . . ?
C013 C01H C01Q C01P -0.1(11) . . . . ?
C014 C00J C01B C01O -1.3(9) . . . . ?
C015 C00V C011 C01J -1.8(8) . . . . ?
C015 C013 C01H C01Q 177.3(6) . . . . ?
C015 C01C C01M C01J -2.6(10) . . . . ?
C016 C017 C01K C01D 0.6(10) . . . . ?
C016 C018 C01A C00X 177.5(6) . . . . ?
C016 C018 C01A C019 2.7(11) . . . . ?
C017 C016 C018 C00Z -1.9(8) . . . . ?
C017 C016 C018 C01A -179.0(6) . . . . ?
C018 C00Z C01D C01K -2.5(8) . . . . ?
C018 C016 C017 C01K 0.0(9) . . . . ?
C01A C00X C01F C01I -1.1(9) . . . . ?
C01A C019 C01L C01I 0.3(10) . . . . ?
C01B C00J C014 C01E 0.6(8) . . . . ?
C01D C00Z C018 C016 3.2(8) . . . . ?
C01D C00Z C018 C01A -179.0(5) . . . . ?
C01E N00C C01O C01B 1.3(9) . . . . ?
C01F C00X C01A C018 -173.5(5) . . . . ?
C01F C00X C01A C019 2.2(8) . . . . ?
C01F C01I C01L C019 0.8(10) . . . . ?
C01G C00W C013 C015 -177.0(5) . . . . ?
C01G C00W C013 C01H 1.5(9) . . . . ?
C01G C01P C01Q C01H 0.1(12) . . . . ?
C01H C013 C015 C00V -177.1(7) . . . . ?
C01H C013 C015 C01C 2.9(12) . . . . ?
C01L C019 C01A C00X -1.8(9) . . . . ?
C01L C019 C01A C018 172.6(6) . . . . ?
C01O N00C C01E C014 -2.1(8) . . . . ?
